data_7158645
loop_
_publ_author_name
'Penjarla, Thirupathi Reddy'
'Shukla, Adarash Kumar'
'Hazra, Rituparna'
'Roy, Durba'
'Kundarapu, Maheshwar'
'Dixit, Mudit'
'Bhattacharya, Anupam'

_publ_section_title
;
 Copper acetate catalysed C--C bond formation en route to the synthesis of
 spiro indanedione cyclopropylpyrazolones
;
_journal_name_full 'Organic &amp; Biomolecular Chemistry'
_journal_paper_doi 10.1039/D1OB02351A
_journal_year 2022
_chemical_formula_moiety 'C26 H18 N2 O3'
_chemical_formula_sum 'C26 H18 N2 O3'
_chemical_formula_weight 406.42
_space_group_crystal_system triclinic
_space_group_IT_number 2
_space_group_name_Hall '-P 1'
_space_group_name_H-M_alt 'P -1'
_atom_sites_solution_hydrogens geom
_atom_sites_solution_primary iterative
_audit_creation_date 2021-03-24
_audit_creation_method
;
Olex2 1.2
(compiled 2018.05.29 svn.r3508 for OlexSys, GUI svn.r5506)
;
_audit_update_record
;
2021-03-24 deposited with the CCDC.	2022-04-11 downloaded from the CCDC.
;
_cell_angle_alpha 97.421(2)
_cell_angle_beta 95.373(2)
_cell_angle_gamma 101.685(2)
_cell_formula_units_Z 2
_cell_length_a 8.4393(2)
_cell_length_b 8.56590(10)
_cell_length_c 14.2744(4)
_cell_measurement_reflns_used 6208
_cell_measurement_temperature 293(2)
_cell_measurement_theta_max 79.0150
_cell_measurement_theta_min 5.3750
_cell_volume 994.40(4)
_computing_cell_refinement 'CrysAlisPro 1.171.39.20a (Rigaku OD, 2015)'
_computing_data_collection 'CrysAlisPro 1.171.39.20a (Rigaku OD, 2015)'
_computing_data_reduction 'CrysAlisPro 1.171.39.20a (Rigaku OD, 2015)'
_computing_molecular_graphics 'Olex2 (Dolomanov et al., 2009)'
_computing_publication_material 'Olex2 (Dolomanov et al., 2009)'
_computing_structure_refinement 'ShelXL (Sheldrick, 2015)'
_computing_structure_solution 'olex2.solve (Bourhis et al., 2015)'
_diffrn_ambient_temperature 293(2)
_diffrn_detector 'CCD plate'
_diffrn_measured_fraction_theta_full 0.996
_diffrn_measured_fraction_theta_max 0.964
_diffrn_measurement_details
;
List of Runs (angles in degrees, time in seconds):

  # Type    Start    End  Width  t~exp~   \w     \q     \k     \f   Frames
#--------------------------------------------------------------------------
  1  \w    -32.00   1.00   0.50    1.44    --    0.00  82.00  60.00   66
  2  \w    -20.00  16.00   0.50    1.44    --    0.00 -57.00  30.00   72
  3  \w    -85.00 -49.00   0.50    1.44    --    0.00 -57.00  30.00   72
  4  \w      8.00  75.00   0.50    1.44    --    0.00  82.00  60.00  134
  5  \w    -20.00  29.00   0.50    1.44    --    0.00 -82.00   0.00   98
  6  \w    -84.00 -29.00   0.50    1.44    --    0.00 -82.00   0.00  110
  7  \w     38.00 106.00   0.50    5.75    --  107.20 -61.00 -60.00  136
  8  \w     82.00 159.00   0.50    5.75    --  107.20  15.00   0.00  154
  9  \w     40.00 135.00   0.50    5.75    --  107.20 -82.00-180.00  190
 10  \w     18.00  78.00   0.50    5.75    --  107.20 -77.00 120.00  120
 11  \w     98.00 197.00   0.50    5.75    --  107.20  30.00  30.00  198
 12  \w     62.00 132.00   0.50    5.75    --  107.20 -82.00 -90.00  140
 13  \w    125.00 151.00   0.50    5.75    --  107.20  45.00 -90.00   52
 14  \w    170.00 196.00   0.50    5.75    --  107.20  45.00 -90.00   52
 15  \w     89.00 196.00   0.50    5.75    --  107.20  30.00  60.00  214
 16  \w     85.00 136.00   0.50    5.75    --  107.20 -82.00  60.00  102
 17  \w     35.00  79.00   0.50    5.75    --  107.20 -82.00  60.00   88
 18  \w     37.00  88.00   0.50    5.75    --  107.20 -45.00  30.00  102
 19  \w     19.00 134.00   0.50    5.75    --  107.20 -15.00  60.00  230
 20  \w     84.00 110.00   0.50    5.75    --  107.20 -82.00-150.00   52
 21  \w     23.00 130.00   0.50    5.75    --  107.20 -61.00-180.00  214
 22  \w     79.00 104.00   0.50    5.75    --  107.20 -82.00 -60.00   50
 23  \w     35.00 120.00   0.50    5.75    --  107.20 -82.00 -12.21  170
;
_diffrn_measurement_device 'four-circle diffractometer'
_diffrn_measurement_device_type 'XtaLAB Pro: Kappa dual home/near'
_diffrn_measurement_method '\w scans'
_diffrn_orient_matrix_type 'CrysAlisPro convention (1999,Acta A55,543-557)'
_diffrn_orient_matrix_UB_11 -0.0180244000
_diffrn_orient_matrix_UB_12 -0.0004748000
_diffrn_orient_matrix_UB_13 0.1063733000
_diffrn_orient_matrix_UB_21 -0.1869533000
_diffrn_orient_matrix_UB_22 -0.0435085000
_diffrn_orient_matrix_UB_23 -0.0240404000
_diffrn_orient_matrix_UB_31 0.0030706000
_diffrn_orient_matrix_UB_32 -0.1806454000
_diffrn_orient_matrix_UB_33 -0.0116276000
_diffrn_radiation_monochromator graphite
_diffrn_radiation_probe x-ray
_diffrn_radiation_type CuK\a
_diffrn_radiation_wavelength 1.54184
_diffrn_reflns_av_R_equivalents 0.0305
_diffrn_reflns_av_unetI/netI 0.0380
_diffrn_reflns_Laue_measured_fraction_full 0.996
_diffrn_reflns_Laue_measured_fraction_max 0.964
_diffrn_reflns_limit_h_max 10
_diffrn_reflns_limit_h_min -10
_diffrn_reflns_limit_k_max 7
_diffrn_reflns_limit_k_min -10
_diffrn_reflns_limit_l_max 17
_diffrn_reflns_limit_l_min -18
_diffrn_reflns_number 10645
_diffrn_reflns_point_group_measured_fraction_full 0.996
_diffrn_reflns_point_group_measured_fraction_max 0.964
_diffrn_reflns_theta_full 67.684
_diffrn_reflns_theta_max 79.841
_diffrn_reflns_theta_min 5.335
_diffrn_source 'fine-focus sealed X-ray tube'
_diffrn_source_type 'Enhance (Cu) X-ray Source'
_exptl_absorpt_coefficient_mu 0.726
_exptl_absorpt_correction_T_max 1.00000
_exptl_absorpt_correction_T_min 0.62877
_exptl_absorpt_correction_type multi-scan
_exptl_absorpt_process_details
;
CrysAlisPro 1.171.39.20a (Rigaku Oxford Diffraction, 2015)
Empirical absorption correction using spherical harmonics,
 implemented in SCALE3 ABSPACK scaling algorithm.
;
_exptl_crystal_colour colourless
_exptl_crystal_density_diffrn 1.357
_exptl_crystal_description block
_exptl_crystal_F_000 424
_exptl_crystal_size_max 0.1
_exptl_crystal_size_mid 0.1
_exptl_crystal_size_min 0.1
_refine_diff_density_max 0.234
_refine_diff_density_min -0.259
_refine_diff_density_rms 0.058
_refine_ls_extinction_method none
_refine_ls_goodness_of_fit_ref 1.115
_refine_ls_hydrogen_treatment constr
_refine_ls_matrix_type full
_refine_ls_number_parameters 281
_refine_ls_number_reflns 4180
_refine_ls_number_restraints 0
_refine_ls_restrained_S_all 1.115
_refine_ls_R_factor_all 0.0581
_refine_ls_R_factor_gt 0.0538
_refine_ls_shift/su_max 0.002
_refine_ls_shift/su_mean 0.000
_refine_ls_structure_factor_coef Fsqd
_refine_ls_weighting_details 'w=1/[\s^2^(Fo^2^)+(0.0514P)^2^+1.2273P] where P=(Fo^2^+2Fc^2^)/3'
_refine_ls_weighting_scheme calc
_refine_ls_wR_factor_gt 0.1566
_refine_ls_wR_factor_ref 0.1588
_reflns_Friedel_coverage 0.000
_reflns_number_gt 3766
_reflns_number_total 4180
_reflns_threshold_expression 'I > 2\s(I)'
_cod_data_source_file d1ob02351a2.cif
_cod_data_source_block exp_793_tp-abc-002a
_cod_original_cell_volume 994.39(4)
_cod_database_code 7158645
_shelx_shelxl_version_number 2016/4
_shelx_space_group_comment
;
The symmetry employed for this shelxl refinement is uniquely defined
by the following loop, which should always be used as a source of
symmetry information in preference to the above space-group names.
They are only intended as comments.
;
_reflns_odcompleteness_completeness 99.39
_reflns_odcompleteness_iscentric 1
_reflns_odcompleteness_theta 71.98
_olex2_refinement_description
;
1. Fixed Uiso
 At 1.2 times of:
  All C(H) groups
 At 1.5 times of:
  All C(H,H,H) groups
2.a Ternary CH refined with riding coordinates:
 C7C(H7C)
2.b Aromatic/amide H refined with riding coordinates:
 C14C(H14C), C20C(H20C), C1C(H1C), C21C(H21C), C11C(H11C), C5C(H5C),
 C24C(H24C), C4C(H4C), C2C(H2C), C22C(H22C), C3C(H3C), C13C(H13C), C12C(H12C),
 C23C(H23C)
2.c Idealised Me refined as rotating group:
 C(HA,HB,HC)
;
_olex2_submission_special_instructions 'No special instructions were received'
_oxdiff_exptl_absorpt_empirical_details
;
Empirical correction (ABSPACK) includes:
- Absorption correction using spherical harmonics
- Frame scaling
;
_oxdiff_exptl_absorpt_empirical_full_max 1.910
_oxdiff_exptl_absorpt_empirical_full_min 0.691

loop_
_space_group_symop_operation_xyz
'x, y, z'
'-x, -y, -z'

loop_
_atom_site_label
_atom_site_type_symbol
_atom_site_fract_x
_atom_site_fract_y
_atom_site_fract_z
_atom_site_U_iso_or_equiv
_atom_site_adp_type
_atom_site_occupancy
_atom_site_site_symmetry_order
_atom_site_calc_flag
_atom_site_refinement_flags_posn
_atom_site_refinement_flags_adp
_atom_site_refinement_flags_occupancy
_atom_site_disorder_assembly
_atom_site_disorder_group
O1O O -0.3141(2) 0.0039(2) 0.21425(12) 0.0333(4) Uani 1 1 d . . . . .
N2N N 0.2222(2) 0.3797(2) 0.35272(12) 0.0228(4) Uani 1 1 d . . . . .
O2O O 0.1213(2) 0.1781(2) 0.04201(11) 0.0311(4) Uani 1 1 d . . . . .
N1N N 0.1009(2) 0.3156(2) 0.40644(13) 0.0233(4) Uani 1 1 d . . . . .
O3O O 0.3228(2) 0.2964(2) 0.21358(12) 0.0362(4) Uani 1 1 d . . . . .
C19C C 0.3350(3) 0.5251(2) 0.39358(15) 0.0235(4) Uani 1 1 d . . . . .
C18C C 0.0125(3) 0.1845(2) 0.35803(15) 0.0221(4) Uani 1 1 d . . . . .
C16C C -0.0023(3) 0.1743(3) 0.07924(15) 0.0248(4) Uani 1 1 d . . . . .
C C -0.1201(3) 0.0914(3) 0.40387(16) 0.0266(5) Uani 1 1 d . . . . .
HA H -0.116248 0.141924 0.468361 0.040 Uiso 1 1 calc GR . . . .
HB H -0.105366 -0.016902 0.403505 0.040 Uiso 1 1 calc GR . . . .
HC H -0.223816 0.089301 0.369256 0.040 Uiso 1 1 calc GR . . . .
C14C C -0.1699(3) 0.3199(3) -0.02977(16) 0.0325(5) Uani 1 1 d . . . . .
H14C H -0.083391 0.359621 -0.062071 0.039 Uiso 1 1 calc R . . . .
C20C C 0.3399(3) 0.5828(3) 0.48964(16) 0.0263(5) Uani 1 1 d . . . . .
H20C H 0.270441 0.526821 0.526803 0.032 Uiso 1 1 calc R . . . .
C9C C -0.2263(3) 0.0782(3) 0.16510(15) 0.0255(4) Uani 1 1 d . . . . .
C10C C -0.2801(3) 0.1682(3) 0.09020(15) 0.0259(5) Uani 1 1 d . . . . .
C6C C -0.0156(3) -0.1701(2) 0.23359(15) 0.0233(4) Uani 1 1 d . . . . .
C1C C 0.0501(3) -0.2168(3) 0.31568(16) 0.0269(5) Uani 1 1 d . . . . .
H1C H 0.140502 -0.149422 0.352976 0.032 Uiso 1 1 calc R . . . .
C17C C 0.0710(3) 0.1490(2) 0.26418(15) 0.0234(4) Uani 1 1 d . . . . .
C25C C 0.2220(3) 0.2817(3) 0.26918(15) 0.0246(4) Uani 1 1 d . . . . .
C8C C -0.0437(3) 0.0959(2) 0.16611(15) 0.0231(4) Uani 1 1 d . . . . .
C21C C 0.4498(3) 0.7250(3) 0.52956(17) 0.0293(5) Uani 1 1 d . . . . .
H21C H 0.453706 0.764004 0.593822 0.035 Uiso 1 1 calc R . . . .
C15C C -0.1500(3) 0.2284(3) 0.04286(15) 0.0262(5) Uani 1 1 d . . . . .
C11C C -0.4354(3) 0.1944(3) 0.06682(17) 0.0305(5) Uani 1 1 d . . . . .
H11C H -0.522617 0.152048 0.097889 0.037 Uiso 1 1 calc R . . . .
C5C C -0.1464(3) -0.2752(3) 0.17657(15) 0.0262(5) Uani 1 1 d . . . . .
H5C H -0.189597 -0.246076 0.120698 0.031 Uiso 1 1 calc R . . . .
C24C C 0.4383(3) 0.6085(3) 0.33777(17) 0.0320(5) Uani 1 1 d . . . . .
H24C H 0.434769 0.569731 0.273491 0.038 Uiso 1 1 calc R . . . .
C4C C -0.2135(3) -0.4236(3) 0.20231(16) 0.0295(5) Uani 1 1 d . . . . .
H4C H -0.300659 -0.493545 0.163618 0.035 Uiso 1 1 calc R . . . .
C2C C -0.0186(3) -0.3636(3) 0.34242(16) 0.0291(5) Uani 1 1 d . . . . .
H2C H 0.023652 -0.392668 0.398538 0.035 Uiso 1 1 calc R . . . .
C22C C 0.5535(3) 0.8092(3) 0.47464(19) 0.0335(5) Uani 1 1 d . . . . .
H22C H 0.626671 0.904303 0.501759 0.040 Uiso 1 1 calc R . . . .
C3C C -0.1500(3) -0.4665(3) 0.28543(16) 0.0285(5) Uani 1 1 d . . . . .
H3C H -0.195553 -0.564856 0.303269 0.034 Uiso 1 1 calc R . . . .
C13C C -0.3235(4) 0.3493(3) -0.05190(18) 0.0392(6) Uani 1 1 d . . . . .
H13C H -0.339738 0.412029 -0.098975 0.047 Uiso 1 1 calc R . . . .
C12C C -0.4544(3) 0.2866(3) -0.00492(18) 0.0375(6) Uani 1 1 d . . . . .
H12C H -0.556420 0.307047 -0.022045 0.045 Uiso 1 1 calc R . . . .
C23C C 0.5472(3) 0.7506(3) 0.37920(19) 0.0372(6) Uani 1 1 d . . . . .
H23C H 0.616674 0.806864 0.342183 0.045 Uiso 1 1 calc R . . . .
C7C C 0.0579(3) -0.0127(2) 0.20372(14) 0.0227(4) Uani 1 1 d . . . . .
H7C H 0.153211 -0.017643 0.170114 0.027 Uiso 1 1 calc R . . . .

loop_
_atom_site_aniso_label
_atom_site_aniso_U_11
_atom_site_aniso_U_22
_atom_site_aniso_U_33
_atom_site_aniso_U_23
_atom_site_aniso_U_13
_atom_site_aniso_U_12
O1O 0.0273(8) 0.0331(9) 0.0380(9) 0.0112(7) 0.0067(7) -0.0019(7)
N2N 0.0204(8) 0.0216(9) 0.0229(9) 0.0029(7) 0.0057(7) -0.0049(7)
O2O 0.0328(9) 0.0327(9) 0.0282(8) 0.0079(7) 0.0087(7) 0.0033(7)
N1N 0.0229(9) 0.0207(8) 0.0241(9) 0.0045(7) 0.0061(7) -0.0024(7)
O3O 0.0312(9) 0.0360(9) 0.0346(9) -0.0036(7) 0.0147(7) -0.0075(7)
C19C 0.0213(10) 0.0178(10) 0.0275(10) 0.0016(8) 0.0014(8) -0.0028(8)
C18C 0.0220(10) 0.0194(10) 0.0237(10) 0.0043(8) 0.0036(8) 0.0009(8)
C16C 0.0279(11) 0.0199(10) 0.0230(10) 0.0005(8) 0.0036(8) -0.0015(8)
C 0.0262(11) 0.0228(10) 0.0283(11) 0.0038(8) 0.0088(9) -0.0028(8)
C14C 0.0444(14) 0.0298(12) 0.0244(11) 0.0043(9) 0.0041(10) 0.0102(10)
C20C 0.0236(10) 0.0239(10) 0.0286(11) 0.0005(8) 0.0047(8) 0.0001(8)
C9C 0.0252(11) 0.0210(10) 0.0263(10) 0.0005(8) 0.0028(8) -0.0018(8)
C10C 0.0273(11) 0.0203(10) 0.0256(10) -0.0018(8) 0.0001(8) -0.0004(8)
C6C 0.0257(10) 0.0199(10) 0.0234(10) 0.0018(8) 0.0045(8) 0.0030(8)
C1C 0.0268(11) 0.0254(11) 0.0263(11) 0.0009(8) -0.0003(8) 0.0040(8)
C17C 0.0218(10) 0.0213(10) 0.0239(10) 0.0012(8) 0.0036(8) -0.0013(8)
C25C 0.0219(10) 0.0235(10) 0.0250(10) 0.0016(8) 0.0040(8) -0.0022(8)
C8C 0.0243(10) 0.0204(10) 0.0218(10) 0.0022(8) 0.0026(8) -0.0010(8)
C21C 0.0261(11) 0.0250(11) 0.0321(12) -0.0041(9) 0.0012(9) 0.0015(9)
C15C 0.0326(12) 0.0206(10) 0.0227(10) -0.0006(8) 0.0021(9) 0.0025(8)
C11C 0.0282(11) 0.0250(11) 0.0330(12) -0.0040(9) -0.0027(9) 0.0015(9)
C5C 0.0306(11) 0.0231(10) 0.0219(10) 0.0034(8) 0.0005(8) 0.0000(8)
C24C 0.0331(12) 0.0292(12) 0.0281(11) 0.0043(9) 0.0044(9) -0.0063(9)
C4C 0.0338(12) 0.0231(11) 0.0272(11) 0.0003(8) 0.0026(9) -0.0010(9)
C2C 0.0370(12) 0.0257(11) 0.0252(11) 0.0050(9) 0.0025(9) 0.0087(9)
C22C 0.0286(12) 0.0215(11) 0.0446(14) -0.0007(9) 0.0025(10) -0.0038(9)
C3C 0.0370(12) 0.0189(10) 0.0293(11) 0.0048(8) 0.0084(9) 0.0027(9)
C13C 0.0523(16) 0.0380(14) 0.0277(12) 0.0038(10) -0.0038(11) 0.0157(12)
C12C 0.0399(14) 0.0334(13) 0.0354(13) -0.0037(10) -0.0083(11) 0.0104(10)
C23C 0.0361(13) 0.0282(12) 0.0401(14) 0.0065(10) 0.0068(11) -0.0114(10)
C7C 0.0233(10) 0.0208(10) 0.0216(10) 0.0017(8) 0.0042(8) -0.0006(8)

loop_
_atom_type_symbol
_atom_type_description
_atom_type_scat_dispersion_real
_atom_type_scat_dispersion_imag
_atom_type_scat_source
C C 0.0181 0.0091 'International Tables Vol C Tables 4.2.6.8 and 6.1.1.4'
H H 0.0000 0.0000 'International Tables Vol C Tables 4.2.6.8 and 6.1.1.4'
N N 0.0311 0.0180 'International Tables Vol C Tables 4.2.6.8 and 6.1.1.4'
O O 0.0492 0.0322 'International Tables Vol C Tables 4.2.6.8 and 6.1.1.4'

loop_
_geom_angle_atom_site_label_1
_geom_angle_atom_site_label_2
_geom_angle_atom_site_label_3
_geom_angle
_geom_angle_site_symmetry_1
_geom_angle_site_symmetry_3
_geom_angle_publ_flag
N1N N2N C19C 118.13(17) . . ?
C25C N2N N1N 112.78(16) . . ?
C25C N2N C19C 128.84(17) . . ?
C18C N1N N2N 108.87(17) . . ?
C20C C19C N2N 119.25(18) . . ?
C24C C19C N2N 120.20(19) . . ?
C24C C19C C20C 120.55(19) . . ?
N1N C18C C 117.93(19) . . ?
N1N C18C C17C 110.86(18) . . ?
C17C C18C C 131.11(18) . . ?
O2O C16C C8C 126.3(2) . . ?
O2O C16C C15C 126.7(2) . . ?
C15C C16C C8C 106.64(18) . . ?
C13C C14C C15C 117.5(2) . . ?
C19C C20C C21C 119.3(2) . . ?
O1O C9C C10C 125.7(2) . . ?
O1O C9C C8C 127.5(2) . . ?
C10C C9C C8C 106.77(17) . . ?
C15C C10C C9C 110.39(19) . . ?
C15C C10C C11C 121.8(2) . . ?
C11C C10C C9C 127.9(2) . . ?
C1C C6C C5C 119.05(19) . . ?
C1C C6C C7C 120.89(19) . . ?
C5C C6C C7C 119.99(19) . . ?
C6C C1C C2C 120.4(2) . . ?
C18C C17C C25C 103.04(17) . . ?
C18C C17C C8C 124.44(18) . . ?
C18C C17C C7C 128.76(18) . . ?
C25C C17C C8C 117.99(17) . . ?
C7C C17C C25C 120.16(18) . . ?
C7C C17C C8C 57.97(13) . . ?
N2N C25C C17C 103.98(17) . . ?
O3O C25C N2N 127.52(19) . . ?
O3O C25C C17C 128.5(2) . . ?
C16C C8C C17C 120.98(17) . . ?
C9C C8C C16C 105.17(18) . . ?
C9C C8C C17C 119.36(17) . . ?
C7C C8C C16C 120.42(18) . . ?
C7C C8C C9C 126.82(18) . . ?
C7C C8C C17C 58.63(13) . . ?
C22C C21C C20C 120.7(2) . . ?
C14C C15C C16C 129.1(2) . . ?
C10C C15C C16C 109.86(19) . . ?
C10C C15C C14C 121.0(2) . . ?
C12C C11C C10C 117.1(2) . . ?
C6C C5C C4C 120.6(2) . . ?
C19C C24C C23C 119.2(2) . . ?
C3C C4C C5C 119.7(2) . . ?
C3C C2C C1C 120.0(2) . . ?
C23C C22C C21C 119.4(2) . . ?
C4C C3C C2C 120.2(2) . . ?
C14C C13C C12C 121.3(2) . . ?
C11C C12C C13C 121.4(2) . . ?
C22C C23C C24C 120.9(2) . . ?
C6C C7C C17C 123.32(18) . . ?
C6C C7C C8C 122.60(18) . . ?
C8C C7C C17C 63.40(14) . . ?

loop_
_geom_bond_atom_site_label_1
_geom_bond_atom_site_label_2
_geom_bond_distance
_geom_bond_site_symmetry_2
_geom_bond_publ_flag
O1O C9C 1.212(3) . ?
N2N N1N 1.402(2) . ?
N2N C19C 1.423(3) . ?
N2N C25C 1.366(3) . ?
O2O C16C 1.211(3) . ?
N1N C18C 1.288(3) . ?
O3O C25C 1.216(3) . ?
C19C C20C 1.390(3) . ?
C19C C24C 1.389(3) . ?
C18C C 1.492(3) . ?
C18C C17C 1.487(3) . ?
C16C C8C 1.520(3) . ?
C16C C15C 1.488(3) . ?
C14C C15C 1.396(3) . ?
C14C C13C 1.385(4) . ?
C20C C21C 1.390(3) . ?
C9C C10C 1.485(3) . ?
C9C C8C 1.517(3) . ?
C10C C15C 1.388(3) . ?
C10C C11C 1.392(3) . ?
C6C C1C 1.389(3) . ?
C6C C5C 1.390(3) . ?
C6C C7C 1.498(3) . ?
C1C C2C 1.391(3) . ?
C17C C25C 1.516(3) . ?
C17C C8C 1.583(3) . ?
C17C C7C 1.512(3) . ?
C8C C7C 1.501(3) . ?
C21C C22C 1.386(3) . ?
C11C C12C 1.388(4) . ?
C5C C4C 1.393(3) . ?
C24C C23C 1.391(3) . ?
C4C C3C 1.380(3) . ?
C2C C3C 1.385(3) . ?
C22C C23C 1.382(4) . ?
C13C C12C 1.396(4) . ?
